data_7036925
loop_
_publ_author_name
'Chadwick, F. Mark'
'Ashley, Andrew E.'
'Cooper, Robert T.'
'Bennett, Luke A.'
'Green, Jennifer C.'
'O'Hare, Dermot M'

_publ_section_title
;
 Group 9 bimetallic carbonyl permethylpentalene complexes.
;
_journal_issue 46
_journal_name_full 'Dalton transactions (Cambridge, England : 2003)'
_journal_page_first 20147
_journal_page_last 20153
_journal_paper_doi 10.1039/c5dt03747f
_journal_volume 44
_journal_year 2015
_chemical_compound_source SYN
_chemical_formula_moiety 'C18 H18 Ir2 O4'
_chemical_formula_sum 'C18 H18 Ir2 O4'
_chemical_formula_weight 682.78
_chemical_melting_point ?
_chemical_properties_physical 'Air-sensitive, Moisture-sensitive, Oxygen-sensitive'
_space_group_IT_number 14
_symmetry_cell_setting monoclinic
_symmetry_space_group_name_Hall '-P 2yn'
_symmetry_space_group_name_H-M 'P 1 21/n 1'
_atom_sites_solution_hydrogens difmap
_atom_sites_solution_primary direct
_audit_creation_date 2015-08-10
_audit_creation_method CRYSTALS_ver_14.43
_audit_update_record
;
2015-08-10 deposited with the CCDC.
2015-10-22 downloaded from the CCDC.
;
_cell_angle_alpha 90
_cell_angle_beta 106.9133(11)
_cell_angle_gamma 90
_cell_formula_units_Z 4
_cell_length_a 12.2542(3)
_cell_length_b 10.8292(3)
_cell_length_c 14.3587(3)
_cell_measurement_reflns_used 4241
_cell_measurement_temperature 150
_cell_measurement_theta_max 27
_cell_measurement_theta_min 5
_cell_volume 1823.03(8)
_computing_cell_refinement 'DENZO/SCALEPACK (Otwinowski & Minor, 1997)'
_computing_data_collection 'COLLECT (Nonius, 2001).'
_computing_data_reduction 'DENZO/SCALEPACK (Otwinowski & Minor, 1997)'
_computing_molecular_graphics 'CAMERON (Watkin et al., 1996)'
_computing_publication_material 'CRYSTALS (Betteridge et al., 2003)'
_computing_structure_refinement 'CRYSTALS (Betteridge et al., 2003)'
_computing_structure_solution 'SIR92 (Altomare et al., 1994)'
_diffrn_ambient_temperature 150
_diffrn_measured_fraction_theta_full 0.993
_diffrn_measured_fraction_theta_max 0.992
_diffrn_measurement_device Area
_diffrn_measurement_device_type 'Nonius KappaCCD'
_diffrn_measurement_method \w
_diffrn_radiation_monochromator graphite
_diffrn_radiation_type 'Mo K\a'
_diffrn_radiation_wavelength 0.71073
_diffrn_reflns_av_R_equivalents 0.033
_diffrn_reflns_limit_h_max 15
_diffrn_reflns_limit_h_min -15
_diffrn_reflns_limit_k_max 12
_diffrn_reflns_limit_k_min -14
_diffrn_reflns_limit_l_max 18
_diffrn_reflns_limit_l_min -18
_diffrn_reflns_number 7721
_diffrn_reflns_theta_full 26.669
_diffrn_reflns_theta_max 27.494
_diffrn_reflns_theta_min 5.126
_diffrn_standards_number 0
_exptl_absorpt_coefficient_mu 14.602
_exptl_absorpt_correction_T_max 0.75
_exptl_absorpt_correction_T_min 0.56
_exptl_absorpt_correction_type multi-scan
_exptl_absorpt_process_details 'DENZO/SCALEPACK (Otwinowski & Minor, 1997)'
_exptl_crystal_colour orange
_exptl_crystal_density_diffrn 2.488
_exptl_crystal_density_meas ?
_exptl_crystal_density_method 'not measured'
_exptl_crystal_description block
_exptl_crystal_F_000 1248
_exptl_crystal_recrystallization_method 'Re-crystallisation from solvent: '
_exptl_crystal_size_max 0.060
_exptl_crystal_size_mid 0.040
_exptl_crystal_size_min 0.020
_refine_diff_density_max 1.77
_refine_diff_density_min -1.91
_refine_ls_extinction_coef 13(2)
_refine_ls_extinction_method 'Larson (1970), Equation 22'
_refine_ls_goodness_of_fit_ref 0.9982
_refine_ls_hydrogen_treatment constr
_refine_ls_matrix_type full
_refine_ls_number_parameters 218
_refine_ls_number_reflns 3255
_refine_ls_number_restraints 0
_refine_ls_R_factor_all 0.0459
_refine_ls_R_factor_gt 0.0349
_refine_ls_shift/su_max 0.0134608
_refine_ls_shift/su_mean 0.0004456
_refine_ls_structure_factor_coef Fsqd
_refine_ls_weighting_details
;
 Method= Modified Sheldrick 
 w=1/[\s^2^(F^2^) + ( 0.04P)^2^ +11.08P] 
 ,where P=(max(Fo^2^,0) + 2Fc^2^)/3 
;
_refine_ls_weighting_scheme calc
_refine_ls_wR_factor_all 0.0855
_refine_ls_wR_factor_gt 0.0793
_refine_ls_wR_factor_ref 0.0768
_reflns_limit_h_max 15
_reflns_limit_h_min -15
_reflns_limit_k_max 14
_reflns_limit_k_min 0
_reflns_limit_l_max 18
_reflns_limit_l_min 0
_reflns_number_gt 3453
_reflns_number_total 4147
_reflns_threshold_expression I>2.0\s(I)
_oxford_diffrn_Wilson_B_factor 1.94
_oxford_diffrn_Wilson_scale 130.62
_oxford_refine_ls_r_factor_ref 0.0327
_oxford_refine_ls_scale 0.08690(3)
_oxford_reflns_number_all 4147
_oxford_reflns_threshold_expression_ref I>3.0\s(I)
_oxford_structure_analysis_title '11251214 Pn*[Ir(CO)2]2'
_cod_data_source_file c5dt03747f2.cif
_cod_data_source_block 2
_cod_depositor_comments
;
The following automatic conversions were performed:

'_chemical_melting_point' value 'not measured' was changed to '?' -
the value is undefined or not given.

'_exptl_crystal_density_meas' value 'not measured' was changed to '?'
- the value is perceived as not measured.

Automatic conversion script
Id: cif_fix_values 3271 2015-04-21 07:52:19Z andrius 

 Adding full bibliography for 7036924--7036926.cif.
;
_cod_original_sg_symbol_H-M 'P 1 21/n 1 '
_cod_database_code 7036925

loop_
_symmetry_equiv_pos_as_xyz
x,y,z
-x,-y,-z
-x+1/2,y+1/2,-z+1/2
x+1/2,-y+1/2,z+1/2

loop_
_atom_site_label
_atom_site_type_symbol
_atom_site_fract_x
_atom_site_fract_y
_atom_site_fract_z
_atom_site_U_iso_or_equiv
_atom_site_occupancy
_atom_site_adp_type
_atom_site_refinement_flags_posn
Ir1 Ir 0.34430(2) 0.62514(3) 0.63212(2) 0.0231 1.0000 Uani .
Ir2 Ir 0.38214(2) 0.84786(3) 0.52960(2) 0.0236 1.0000 Uani .
C3 C 0.4723(7) 0.9390(8) 0.6327(6) 0.0321 1.0000 Uani .
O4 O 0.5266(5) 0.9986(6) 0.6954(4) 0.0437 1.0000 Uani .
C5 C 0.2396(6) 0.7849(7) 0.4021(6) 0.0289 1.0000 Uani .
C6 C 0.2200(6) 0.9097(7) 0.4315(5) 0.0270 1.0000 Uani .
C7 C 0.2059(6) 0.9042(7) 0.5276(6) 0.0266 1.0000 Uani .
C8 C 0.1927(6) 0.7752(7) 0.5486(5) 0.0235 1.0000 Uani .
C9 C 0.2144(6) 0.7020(7) 0.4724(5) 0.0250 1.0000 Uani .
C10 C 0.2072(6) 0.5722(7) 0.4971(5) 0.0242 1.0000 Uani .
C11 C 0.1658(6) 0.5685(7) 0.5814(6) 0.0284 1.0000 Uani .
C12 C 0.1678(6) 0.6921(7) 0.6199(5) 0.0253 1.0000 Uani .
C13 C 0.1232(7) 0.7309(8) 0.7020(6) 0.0363 1.0000 Uani .
C14 C 0.1176(7) 0.4566(8) 0.6173(7) 0.0386 1.0000 Uani .
C15 C 0.2117(7) 0.4647(7) 0.4332(6) 0.0341 1.0000 Uani .
C16 C 0.1759(7) 1.0132(8) 0.5803(6) 0.0364 1.0000 Uani .
C17 C 0.2023(8) 1.0217(8) 0.3677(6) 0.0374 1.0000 Uani .
C18 C 0.2496(7) 0.7498(8) 0.3039(5) 0.0323 1.0000 Uani .
C19 C 0.5106(7) 0.8032(7) 0.4918(6) 0.0341 1.0000 Uani .
O20 O 0.5888(5) 0.7798(6) 0.4677(5) 0.0465 1.0000 Uani .
C21 C 0.4656(7) 0.5262(8) 0.6217(6) 0.0306 1.0000 Uani .
O22 O 0.5369(5) 0.4627(6) 0.6147(5) 0.0466 1.0000 Uani .
C23 C 0.4276(7) 0.6741(7) 0.7575(6) 0.0306 1.0000 Uani .
O24 O 0.4758(5) 0.7034(6) 0.8347(4) 0.0365 1.0000 Uani .
H131 H 0.1114 0.6598 0.7376 0.0560 1.0000 Uiso R
H132 H 0.1744 0.7866 0.7441 0.0560 1.0000 Uiso R
H133 H 0.0516 0.7718 0.6755 0.0559 1.0000 Uiso R
H141 H 0.1254 0.4654 0.6851 0.0540 1.0000 Uiso R
H142 H 0.1577 0.3844 0.6066 0.0539 1.0000 Uiso R
H143 H 0.0390 0.4483 0.5836 0.0540 1.0000 Uiso R
H151 H 0.2247 0.3904 0.4722 0.0510 1.0000 Uiso R
H152 H 0.2750 0.4759 0.4070 0.0510 1.0000 Uiso R
H153 H 0.1421 0.4577 0.3816 0.0511 1.0000 Uiso R
H161 H 0.1915 0.9954 0.6479 0.0499 1.0000 Uiso R
H162 H 0.2188 1.0843 0.5713 0.0499 1.0000 Uiso R
H163 H 0.0968 1.0311 0.5549 0.0500 1.0000 Uiso R
H171 H 0.2256 1.0936 0.4087 0.0580 1.0000 Uiso R
H172 H 0.2496 1.0146 0.3253 0.0581 1.0000 Uiso R
H173 H 0.1231 1.0283 0.3303 0.0581 1.0000 Uiso R
H181 H 0.2974 0.6771 0.3112 0.0541 1.0000 Uiso R
H182 H 0.2852 0.8162 0.2792 0.0540 1.0000 Uiso R
H183 H 0.1748 0.7332 0.2596 0.0541 1.0000 Uiso R

loop_
_atom_site_aniso_label
_atom_site_aniso_U_11
_atom_site_aniso_U_22
_atom_site_aniso_U_33
_atom_site_aniso_U_23
_atom_site_aniso_U_13
_atom_site_aniso_U_12
Ir1 0.01926(17) 0.02662(17) 0.02213(17) 0.00281(11) 0.00392(12) -0.00027(10)
Ir2 0.02193(17) 0.02582(17) 0.02118(17) 0.00186(11) 0.00349(12) -0.00162(10)
C3 0.027(4) 0.040(5) 0.033(4) 0.005(4) 0.015(4) 0.003(3)
O4 0.040(3) 0.057(4) 0.032(3) -0.015(3) 0.007(3) -0.015(3)
C5 0.021(4) 0.034(4) 0.028(4) 0.001(3) 0.000(3) 0.005(3)
C6 0.026(4) 0.030(4) 0.019(4) 0.000(3) -0.003(3) -0.001(3)
C7 0.019(3) 0.030(4) 0.027(4) -0.001(3) 0.000(3) 0.004(3)
C8 0.014(3) 0.028(4) 0.022(4) 0.000(3) -0.005(3) 0.000(3)
C9 0.014(3) 0.034(4) 0.022(4) 0.002(3) -0.001(3) 0.003(3)
C10 0.018(3) 0.028(4) 0.022(4) 0.003(3) -0.002(3) -0.002(3)
C11 0.016(3) 0.035(4) 0.031(4) 0.003(3) 0.002(3) 0.002(3)
C12 0.011(3) 0.037(4) 0.027(4) 0.009(3) 0.005(3) 0.007(3)
C13 0.035(5) 0.044(5) 0.031(4) 0.010(4) 0.013(4) 0.008(4)
C14 0.027(4) 0.044(5) 0.041(5) 0.010(4) 0.003(4) -0.005(4)
C15 0.038(5) 0.029(4) 0.031(4) -0.002(3) 0.004(4) 0.002(3)
C16 0.038(5) 0.034(4) 0.035(5) -0.003(4) 0.006(4) 0.006(4)
C17 0.044(5) 0.034(4) 0.027(4) 0.009(4) -0.001(4) 0.000(4)
C18 0.036(4) 0.038(4) 0.023(4) -0.002(3) 0.008(4) 0.002(3)
C19 0.036(5) 0.025(4) 0.038(5) 0.004(4) 0.007(4) -0.001(3)
O20 0.040(4) 0.041(4) 0.067(5) -0.004(3) 0.030(3) 0.005(3)
C21 0.025(4) 0.041(5) 0.021(4) 0.001(3) -0.001(3) -0.001(3)
O22 0.033(3) 0.056(4) 0.047(4) -0.008(3) 0.006(3) 0.017(3)
C23 0.022(4) 0.030(4) 0.041(5) 0.003(4) 0.011(4) 0.002(3)
O24 0.030(3) 0.049(4) 0.024(3) -0.009(3) -0.002(2) -0.001(3)

loop_
_atom_type_symbol
_atom_type_scat_dispersion_real
_atom_type_scat_dispersion_imag
_atom_type_scat_Cromer_Mann_a1
_atom_type_scat_Cromer_Mann_b1
_atom_type_scat_Cromer_Mann_a2
_atom_type_scat_Cromer_Mann_b2
_atom_type_scat_Cromer_Mann_a3
_atom_type_scat_Cromer_Mann_b3
_atom_type_scat_Cromer_Mann_a4
_atom_type_scat_Cromer_Mann_b4
_atom_type_scat_Cromer_Mann_c
_atom_type_scat_source
C 0.0033 0.0016 2.3100 20.8439 1.0200 10.2075 1.5886 0.5687 0.8650 51.6512 0.2156 'International Tables Vol C 4.2.6.8 and 6.1.1.4'
H 0.0000 0.0000 0.4930 10.5109 0.3229 26.1257 0.1402 3.1424 0.0408 57.7998 0.0030 'International Tables Vol C 4.2.6.8 and 6.1.1.4'
O 0.0106 0.0060 3.0485 13.2771 2.2868 5.7011 1.5463 0.3239 0.8670 32.9089 0.2508 'International Tables Vol C 4.2.6.8 and 6.1.1.4'
Ir -1.4442 7.9887 27.3049 1.5928 16.7296 8.8655 15.6115 0.4179 5.8338 45.0011 11.4722 'International Tables Vol C 4.2.6.8 and 6.1.1.4'

loop_
_geom_angle_atom_site_label_1
_geom_angle_atom_site_label_2
_geom_angle_atom_site_label_3
_geom_angle
_geom_angle_publ_flag
Ir2 Ir1 C8 55.11(16) yes
Ir2 Ir1 C9 54.70(17) yes
C8 Ir1 C9 33.3(2) yes
Ir2 Ir1 C10 87.94(19) yes
C8 Ir1 C10 59.0(3) yes
C9 Ir1 C10 35.0(3) yes
Ir2 Ir1 C11 110.7(2) yes
C8 Ir1 C11 59.3(3) yes
C9 Ir1 C11 58.9(3) yes
C10 Ir1 C11 38.1(3) yes
Ir2 Ir1 C12 89.11(19) yes
C8 Ir1 C12 35.4(2) yes
C9 Ir1 C12 58.8(2) yes
C10 Ir1 C12 63.3(3) yes
C11 Ir1 C12 38.1(3) yes
Ir2 Ir1 C21 100.7(2) yes
C8 Ir1 C21 146.2(3) yes
C9 Ir1 C21 115.0(3) yes
C10 Ir1 C21 101.4(3) yes
C11 Ir1 C21 123.7(3) yes
Ir2 Ir1 C23 97.4(2) yes
C8 Ir1 C23 113.5(3) yes
C9 Ir1 C23 143.6(3) yes
C10 Ir1 C23 165.5(3) yes
C11 Ir1 C23 127.9(3) yes
C12 Ir1 C21 161.8(3) yes
C12 Ir1 C23 103.2(3) yes
C21 Ir1 C23 90.9(3) yes
Ir1 Ir2 C3 100.5(2) yes
Ir1 Ir2 C5 87.7(2) yes
C3 Ir2 C5 163.3(3) yes
Ir1 Ir2 C6 109.2(2) yes
C3 Ir2 C6 124.9(3) yes
C5 Ir2 C6 38.5(3) yes
Ir1 Ir2 C7 86.4(2) yes
C3 Ir2 C7 102.4(3) yes
C5 Ir2 C7 63.4(3) yes
C6 Ir2 C7 38.1(3) yes
Ir1 Ir2 C8 53.71(16) yes
C3 Ir2 C8 115.5(3) yes
C5 Ir2 C8 58.2(3) yes
C6 Ir2 C8 58.3(3) yes
C7 Ir2 C8 34.6(3) yes
Ir1 Ir2 C9 54.38(16) yes
C3 Ir2 C9 146.1(3) yes
C5 Ir2 C9 34.7(3) yes
C6 Ir2 C9 58.7(3) yes
C7 Ir2 C9 58.4(3) yes
Ir1 Ir2 C19 101.7(2) yes
C3 Ir2 C19 90.7(4) yes
C5 Ir2 C19 101.9(3) yes
C6 Ir2 C19 125.3(3) yes
C7 Ir2 C19 163.2(3) yes
C8 Ir2 C9 32.9(2) yes
C8 Ir2 C19 145.4(3) yes
C9 Ir2 C19 114.6(3) yes
Ir2 C3 O4 178.0(8) yes
Ir2 C5 C6 68.6(4) yes
Ir2 C5 C9 83.8(4) yes
C6 C5 C9 106.6(7) yes
Ir2 C5 C18 126.1(5) yes
C6 C5 C18 124.9(7) yes
C9 C5 C18 126.2(7) yes
Ir2 C6 C5 72.9(4) yes
Ir2 C6 C7 73.1(4) yes
C5 C6 C7 108.4(7) yes
Ir2 C6 C17 125.9(6) yes
C5 C6 C17 125.6(7) yes
C7 C6 C17 125.6(7) yes
Ir2 C7 C6 68.8(4) yes
Ir2 C7 C8 84.3(4) yes
C6 C7 C8 106.9(7) yes
Ir2 C7 C16 125.7(5) yes
C6 C7 C16 124.3(7) yes
C8 C7 C16 126.5(7) yes
C7 C8 Ir1 128.0(5) yes
C7 C8 Ir2 61.2(4) yes
Ir1 C8 Ir2 71.18(18) yes
C7 C8 C9 108.5(6) yes
Ir1 C8 C9 74.3(4) yes
Ir2 C8 C9 73.2(4) yes
C7 C8 C12 143.1(7) yes
Ir1 C8 C12 62.6(4) yes
Ir2 C8 C12 130.5(5) yes
C9 C8 C12 108.5(6) yes
C5 C9 C8 108.3(7) yes
C5 C9 Ir1 129.2(5) yes
C8 C9 Ir1 72.4(4) yes
C5 C9 Ir2 61.5(4) yes
C8 C9 Ir2 73.9(4) yes
Ir1 C9 Ir2 70.92(18) yes
C5 C9 C10 143.7(7) yes
C8 C9 C10 108.0(6) yes
Ir1 C9 C10 61.8(4) yes
Ir2 C9 C10 128.6(5) yes
Ir1 C10 C9 83.1(4) yes
Ir1 C10 C11 68.8(4) yes
C9 C10 C11 107.0(6) yes
Ir1 C10 C15 125.4(5) yes
C9 C10 C15 125.9(7) yes
C11 C10 C15 125.3(7) yes
Ir1 C11 C10 73.1(4) yes
Ir1 C11 C12 73.1(4) yes
C10 C11 C12 108.9(6) yes
Ir1 C11 C14 124.6(5) yes
C10 C11 C14 125.4(7) yes
C12 C11 C14 125.4(7) yes
Ir1 C12 C8 82.0(4) yes
Ir1 C12 C11 68.8(4) yes
C8 C12 C11 106.7(6) yes
Ir1 C12 C13 126.5(5) yes
C8 C12 C13 125.3(7) yes
C11 C12 C13 126.3(7) yes
C12 C13 H131 109.9 no
C12 C13 H132 110.7 no
H131 C13 H132 110.2 no
C12 C13 H133 108.6 no
H131 C13 H133 108.8 no
H132 C13 H133 108.6 no
C11 C14 H141 109.7 no
C11 C14 H142 109.3 no
H141 C14 H142 109.9 no
C11 C14 H143 110.1 no
H141 C14 H143 108.5 no
H142 C14 H143 109.4 no
C10 C15 H151 108.8 no
C10 C15 H152 108.6 no
H151 C15 H152 108.4 no
C10 C15 H153 110.7 no
H151 C15 H153 110.1 no
H152 C15 H153 110.2 no
C7 C16 H161 110.3 no
C7 C16 H162 109.7 no
H161 C16 H162 110.1 no
C7 C16 H163 109.8 no
H161 C16 H163 108.2 no
H162 C16 H163 108.7 no
C6 C17 H171 108.4 no
C6 C17 H172 108.5 no
H171 C17 H172 109.0 no
C6 C17 H173 110.0 no
H171 C17 H173 110.5 no
H172 C17 H173 110.4 no
C5 C18 H181 108.4 no
C5 C18 H182 109.2 no
H181 C18 H182 108.8 no
C5 C18 H183 110.1 no
H181 C18 H183 110.3 no
H182 C18 H183 110.0 no
Ir2 C19 O20 177.7(7) yes
Ir1 C21 O22 177.7(7) yes
Ir1 C23 O24 178.2(7) yes

loop_
_geom_bond_atom_site_label_1
_geom_bond_atom_site_label_2
_geom_bond_distance
_geom_bond_publ_flag
Ir1 Ir2 2.9321(4) yes
Ir1 C8 2.497(7) yes
Ir1 C9 2.522(7) yes
Ir1 C10 2.239(7) yes
Ir1 C11 2.182(7) yes
Ir1 C12 2.239(7) yes
Ir1 C21 1.873(8) yes
Ir1 C23 1.869(9) yes
Ir2 C3 1.853(9) yes
Ir2 C5 2.238(8) yes
Ir2 C6 2.180(7) yes
Ir2 C7 2.237(7) yes
Ir2 C8 2.541(7) yes
Ir2 C9 2.532(7) yes
Ir2 C19 1.872(9) yes
C3 O4 1.150(10) yes
C5 C6 1.457(11) yes
C5 C9 1.449(11) yes
C5 C18 1.500(10) yes
C6 C7 1.442(10) yes
C6 C17 1.498(11) yes
C7 C8 1.448(10) yes
C7 C16 1.503(11) yes
C8 C9 1.437(10) yes
C8 C12 1.459(10) yes
C9 C10 1.458(11) yes
C10 C11 1.443(10) yes
C10 C15 1.494(10) yes
C11 C12 1.445(11) yes
C11 C14 1.504(11) yes
C12 C13 1.497(10) yes
C13 H131 0.958 no
C13 H132 0.950 no
C13 H133 0.958 no
C14 H141 0.955 no
C14 H142 0.960 no
C14 H143 0.948 no
C15 H151 0.966 no
C15 H152 0.964 no
C15 H153 0.956 no
C16 H161 0.953 no
C16 H162 0.962 no
C16 H163 0.951 no
C17 H171 0.968 no
C17 H172 0.959 no
C17 H173 0.965 no
C18 H181 0.968 no
C18 H182 0.961 no
C18 H183 0.968 no
C19 O20 1.138(10) yes
C21 O22 1.139(10) yes
C23 O24 1.139(10) yes

loop_
_geom_hbond_atom_site_label_D
_geom_hbond_atom_site_label_H
_geom_hbond_atom_site_label_A
_geom_hbond_site_symmetry_A
_geom_hbond_angle_DHA
_geom_hbond_distance_DH
_geom_hbond_distance_HA
_geom_hbond_distance_DA
_geom_hbond_publ_flag
C15 H152 O22 2_666 163.2(2) 0.964 2.504 3.438(11) yes
C18 H181 O22 2_666 157.8(2) 0.968 2.509 3.425(11) yes
